data_4316729
loop_
_publ_author_name
'Ming-Ling Sun'
'Jian Zhang'
'Qi-Pu Lin'
'Pei-Xiu Yin'
'Yuan-Gen Yao'

_publ_section_title
;
 Multifunctional Homochiral Lanthanide Camphorates with Mixed Achiral
 Terephthalate Ligands
;
_journal_name_full 'Inorganic Chemistry'
_journal_page_first 9257
_journal_page_last 9264
_journal_paper_doi 10.1021/ic1007445
_journal_volume 49
_journal_year 2010
_chemical_absolute_configuration rmad
_chemical_formula_moiety 'C28 H36 Er2 O14, C3 H7 N O'
_chemical_formula_sum 'C31 H43 Er2 N O15'
_chemical_formula_weight 1004.18
_chemical_name_systematic
; 
 ? 
;
_space_group_IT_number 19
_symmetry_cell_setting orthorhombic
_symmetry_space_group_name_Hall 'P 2ac 2ab'
_symmetry_space_group_name_H-M 'P 21 21 21'
_atom_sites_solution_hydrogens geom
_atom_sites_solution_primary direct
_atom_sites_solution_secondary difmap
_audit_creation_method SHELXL-97
_cell_angle_alpha 90.00
_cell_angle_beta 90.00
_cell_angle_gamma 90.00
_cell_formula_units_Z 4
_cell_length_a 12.888(4)
_cell_length_b 14.048(4)
_cell_length_c 18.836(6)
_cell_measurement_reflns_used 10995
_cell_measurement_temperature 293(2)
_cell_measurement_theta_max 27.4816
_cell_measurement_theta_min 2.1450
_cell_volume 3410.3(18)
_computing_cell_refinement 'Bruker XSCANS'
_computing_data_collection 'Bruker XSCANS'
_computing_data_reduction 'Bruker SHELXTL'
_computing_molecular_graphics 'Bruker SHELXTL'
_computing_publication_material 'Bruker SHELXTL'
_computing_structure_refinement 'SHELXL-97 (Sheldrick, 1997)'
_computing_structure_solution 'SHELXS-97 (Sheldrick, 1990)'
_diffrn_ambient_temperature 293(2)
_diffrn_measured_fraction_theta_full 0.997
_diffrn_measured_fraction_theta_max 0.997
_diffrn_measurement_device_type 'Bruker P4'
_diffrn_measurement_method '\w scans'
_diffrn_radiation_monochromator graphite
_diffrn_radiation_source 'fine-focus sealed tube'
_diffrn_radiation_type MoK\a
_diffrn_radiation_wavelength 0.71073
_diffrn_reflns_av_R_equivalents 0.1132
_diffrn_reflns_av_sigmaI/netI 0.0940
_diffrn_reflns_limit_h_max 16
_diffrn_reflns_limit_h_min -16
_diffrn_reflns_limit_k_max 16
_diffrn_reflns_limit_k_min -18
_diffrn_reflns_limit_l_max 24
_diffrn_reflns_limit_l_min -24
_diffrn_reflns_number 29570
_diffrn_reflns_theta_full 27.50
_diffrn_reflns_theta_max 27.50
_diffrn_reflns_theta_min 2.60
_diffrn_standards_decay_% none
_diffrn_standards_interval_count none
_diffrn_standards_number none
_exptl_absorpt_coefficient_mu 4.960
_exptl_absorpt_correction_T_max 0.743
_exptl_absorpt_correction_T_min 0.627
_exptl_absorpt_correction_type multi-scan
_exptl_absorpt_process_details crystalclear
_exptl_crystal_colour pink
_exptl_crystal_density_diffrn 1.956
_exptl_crystal_density_method 'not measured'
_exptl_crystal_description Prism
_exptl_crystal_F_000 1968
_exptl_crystal_size_max 0.10
_exptl_crystal_size_mid 0.08
_exptl_crystal_size_min 0.06
_refine_diff_density_max 1.263
_refine_diff_density_min -2.814
_refine_diff_density_rms 0.233
_refine_ls_abs_structure_details 'Flack H D (1983), Acta Cryst. A39, 876-881'
_refine_ls_abs_structure_Flack 0.04(2)
_refine_ls_extinction_method none
_refine_ls_goodness_of_fit_ref 1.085
_refine_ls_hydrogen_treatment constr
_refine_ls_matrix_type full
_refine_ls_number_parameters 442
_refine_ls_number_reflns 7802
_refine_ls_number_restraints 178
_refine_ls_restrained_S_all 1.081
_refine_ls_R_factor_all 0.0763
_refine_ls_R_factor_gt 0.0691
_refine_ls_shift/su_max 0.001
_refine_ls_shift/su_mean 0.000
_refine_ls_structure_factor_coef Fsqd
_refine_ls_weighting_details 'calc w=1/[\s^2^(Fo^2^)+(0.0989P)^2^+0.0000P] where P=(Fo^2^+2Fc^2^)/3'
_refine_ls_weighting_scheme calc
_refine_ls_wR_factor_gt 0.1709
_refine_ls_wR_factor_ref 0.1777
_reflns_number_gt 7127
_reflns_number_total 7802
_reflns_threshold_expression >2sigma(I)
_cod_data_source_file ic1007445_si_002_7.cif
_cod_data_source_block Er-7
_cod_depositor_comments
;
The following automatic conversions were performed:

'_symmetry_cell_setting' value 'Orthorhombic' changed to
'orthorhombic' according to the built-in table from CIF Core
dictionary named 'cif_core.dic' version 2.4.1 from
2010-06-29.

'_exptl_absorpt_correction_type' value 'Multi-scan'
changed to 'multi-scan' according to the built-in table from CIF Core
dictionary named 'cif_core.dic' version 2.4.1 from 2010-06-29.

Automatic conversion script
Id: cif_fix_values 1646 2011-03-28 12:23:43Z adriana 
;
_cod_original_cell_volume 3410.4(17)
_cod_database_code 4316729
_attachment Er-7.cif

loop_
_symmetry_equiv_pos_as_xyz
'x, y, z'
'-x+1/2, -y, z+1/2'
'-x, y+1/2, -z+1/2'
'x+1/2, -y+1/2, -z'

loop_
_atom_site_label
_atom_site_type_symbol
_atom_site_fract_x
_atom_site_fract_y
_atom_site_fract_z
_atom_site_U_iso_or_equiv
_atom_site_adp_type
_atom_site_occupancy
_atom_site_symmetry_multiplicity
_atom_site_calc_flag
_atom_site_refinement_flags
_atom_site_disorder_assembly
_atom_site_disorder_group
Er1 Er 0.71345(4) 0.00108(4) 0.88577(3) 0.02160(15) Uani 1 1 d D . .
Er2 Er 0.77204(4) 0.02052(3) 0.67099(3) 0.01952(14) Uani 1 1 d . . .
C1 C 1.0103(10) 0.0961(9) 0.8300(8) 0.028(2) Uani 1 1 d U . .
H1A H 0.9984 0.0681 0.8769 0.033 Uiso 1 1 calc R . .
C2 C 1.1198(11) 0.0691(10) 0.8044(8) 0.033(3) Uani 1 1 d U . .
H2A H 1.1178 0.0477 0.7554 0.040 Uiso 1 1 calc R . .
H2B H 1.1482 0.0185 0.8335 0.040 Uiso 1 1 calc R . .
C3 C 1.1880(11) 0.1615(9) 0.8111(8) 0.032(3) Uani 1 1 d U . .
H3A H 1.2548 0.1469 0.8322 0.038 Uiso 1 1 calc R . .
H3B H 1.1991 0.1904 0.7650 0.038 Uiso 1 1 calc R . .
C4 C 1.1240(11) 0.2292(9) 0.8603(7) 0.025(2) Uani 1 1 d U . .
C5 C 1.0060(10) 0.2077(10) 0.8360(8) 0.028(2) Uani 1 1 d U . .
C6 C 0.9293(10) 0.0572(9) 0.7777(7) 0.023(3) Uani 1 1 d . . .
C7 C 1.1504(11) 0.3336(9) 0.8499(7) 0.027(3) Uani 1 1 d . . .
C8 C 1.1397(14) 0.2019(11) 0.9394(8) 0.041(4) Uani 1 1 d U . .
H8A H 1.2101 0.2149 0.9531 0.062 Uiso 1 1 calc R . .
H8B H 1.1255 0.1353 0.9457 0.062 Uiso 1 1 calc R . .
H8C H 1.0933 0.2385 0.9685 0.062 Uiso 1 1 calc R . .
C9 C 0.9909(16) 0.2574(12) 0.7677(10) 0.047(4) Uani 1 1 d U . .
H9A H 0.9904 0.3250 0.7756 0.071 Uiso 1 1 calc R . .
H9B H 0.9261 0.2382 0.7472 0.071 Uiso 1 1 calc R . .
H9C H 1.0466 0.2415 0.7360 0.071 Uiso 1 1 calc R . .
C10 C 0.9283(13) 0.2379(10) 0.8890(10) 0.045(4) Uani 1 1 d U . .
H10A H 0.9284 0.3061 0.8927 0.068 Uiso 1 1 calc R . .
H10B H 0.9451 0.2107 0.9343 0.068 Uiso 1 1 calc R . .
H10C H 0.8608 0.2166 0.8745 0.068 Uiso 1 1 calc R . .
C11 C 0.4472(10) -0.0674(10) 0.7370(7) 0.027(2) Uani 1 1 d U . .
C12 C 0.3602(12) -0.0707(12) 0.7950(9) 0.043(3) Uani 1 1 d U . .
H12A H 0.3894 -0.0886 0.8406 0.052 Uiso 1 1 calc R . .
H12B H 0.3274 -0.0089 0.7997 0.052 Uiso 1 1 calc R . .
C13 C 0.2863(14) -0.1403(12) 0.7721(10) 0.049(3) Uani 1 1 d U . .
H13A H 0.2240 -0.1087 0.7553 0.059 Uiso 1 1 calc R . .
H13B H 0.2674 -0.1809 0.8117 0.059 Uiso 1 1 calc R . .
C14 C 0.3319(11) -0.1997(10) 0.7133(8) 0.030(3) Uani 1 1 d U . .
H14A H 0.2989 -0.1792 0.6690 0.036 Uiso 1 1 calc R . .
C15 C 0.4472(10) -0.1715(9) 0.7086(7) 0.023(2) Uani 1 1 d U . .
C16 C 0.5514(10) -0.0413(10) 0.7693(8) 0.030(3) Uani 1 1 d . . .
C17 C 0.3132(10) -0.3076(9) 0.7203(6) 0.020(3) Uani 1 1 d . . .
C18 C 0.4237(13) 0.0044(12) 0.6807(10) 0.052(4) Uani 1 1 d U . .
H18A H 0.4228 0.0669 0.7012 0.077 Uiso 1 1 calc R . .
H18B H 0.3571 -0.0092 0.6602 0.077 Uiso 1 1 calc R . .
H18C H 0.4760 0.0015 0.6444 0.077 Uiso 1 1 calc R . .
C19 C 0.5148(12) -0.2380(9) 0.7529(9) 0.031(3) Uani 1 1 d U . .
H19A H 0.5138 -0.3005 0.7325 0.047 Uiso 1 1 calc R . .
H19B H 0.4885 -0.2407 0.8005 0.047 Uiso 1 1 calc R . .
H19C H 0.5848 -0.2145 0.7536 0.047 Uiso 1 1 calc R . .
C20 C 0.4882(15) -0.1811(14) 0.6315(7) 0.047(4) Uani 1 1 d U . .
H20A H 0.4868 -0.2468 0.6175 0.070 Uiso 1 1 calc R . .
H20B H 0.5582 -0.1577 0.6291 0.070 Uiso 1 1 calc R . .
H20C H 0.4451 -0.1446 0.6000 0.070 Uiso 1 1 calc R . .
C21 C 0.9386(11) 0.2243(9) 0.5162(7) 0.023(3) Uani 1 1 d . . .
C22 C 0.9809(15) 0.2426(12) 0.4534(9) 0.042(4) Uani 1 1 d . . .
H22A H 0.9662 0.2018 0.4159 0.051 Uiso 1 1 calc R . .
C23 C 1.0444(13) 0.3176(11) 0.4410(7) 0.037(4) Uani 1 1 d . . .
H23A H 1.0756 0.3249 0.3968 0.045 Uiso 1 1 calc R . .
C24 C 1.0633(10) 0.3855(10) 0.4960(7) 0.023(3) Uani 1 1 d . . .
C25 C 1.0204(10) 0.3676(10) 0.5596(7) 0.026(3) Uani 1 1 d . . .
H25A H 1.0335 0.4092 0.5970 0.031 Uiso 1 1 calc R . .
C26 C 0.9567(11) 0.2883(11) 0.5717(7) 0.032(3) Uani 1 1 d . . .
H26A H 0.9268 0.2785 0.6160 0.038 Uiso 1 1 calc R . .
C27 C 0.8682(11) 0.1416(9) 0.5272(7) 0.023(3) Uani 1 1 d . . .
C28 C 1.1333(11) 0.4706(10) 0.4813(8) 0.032(3) Uani 1 1 d . . .
O1 O 0.8374(7) 0.0314(7) 0.8032(5) 0.027(2) Uani 1 1 d . . .
O2 O 0.9418(7) 0.0494(8) 0.7137(5) 0.035(3) Uani 1 1 d . . .
O3 O 1.1347(8) 0.3932(6) 0.8979(5) 0.028(2) Uani 1 1 d . . .
O4 O 1.1978(9) 0.3596(6) 0.7938(4) 0.036(3) Uani 1 1 d . . .
O5 O 0.6279(7) -0.0283(7) 0.7296(6) 0.037(3) Uani 1 1 d . . .
O6 O 0.5573(8) -0.0376(8) 0.8365(5) 0.038(2) Uani 1 1 d . . .
O7 O 0.3252(8) -0.3549(6) 0.6649(5) 0.030(2) Uani 1 1 d . . .
O8 O 0.2843(8) -0.3404(6) 0.7794(4) 0.028(2) Uani 1 1 d . . .
O9 O 0.8444(9) 0.1216(7) 0.5908(5) 0.034(2) Uani 1 1 d . . .
O10 O 0.8377(9) 0.0965(8) 0.4745(4) 0.037(3) Uani 1 1 d . . .
O11 O 1.1566(6) 0.5186(6) 0.5347(4) 0.0197(17) Uani 1 1 d . . .
O12 O 1.1581(7) 0.4888(6) 0.4198(4) 0.0251(18) Uani 1 1 d . . .
N1 N 1.1668(13) 0.0641(9) 0.5386(8) 0.082(4) Uani 1 1 d DU . .
O13 O 1.2177(15) 0.1757(11) 0.6167(8) 0.110(5) Uani 1 1 d DU . .
C29 C 1.1556(11) 0.1141(11) 0.5970(8) 0.092(5) Uani 1 1 d DU . .
H29 H 1.0977 0.1024 0.6252 0.111 Uiso 1 1 calc R . .
C30 C 1.2544(16) 0.0816(18) 0.4957(16) 0.115(7) Uani 1 1 d DU . .
H30A H 1.2960 0.1306 0.5170 0.173 Uiso 1 1 calc R . .
H30B H 1.2323 0.1018 0.4495 0.173 Uiso 1 1 calc R . .
H30C H 1.2947 0.0244 0.4916 0.173 Uiso 1 1 calc R . .
C31 C 1.0914(15) -0.0084(14) 0.5170(13) 0.100(6) Uani 1 1 d DU . .
H31A H 1.0366 -0.0116 0.5514 0.150 Uiso 1 1 calc R . .
H31B H 1.1252 -0.0692 0.5139 0.150 Uiso 1 1 calc R . .
H31C H 1.0630 0.0080 0.4715 0.150 Uiso 1 1 calc R . .
O1W O 0.7610(8) -0.1473(6) 0.8456(5) 0.030(2) Uani 1 1 d U . .
H1WA H 0.7627 -0.1945 0.8731 0.046 Uiso 1 1 d R . .
H1WB H 0.8055 -0.1525 0.8130 0.046 Uiso 1 1 d R . .
O2W O 0.6210(9) 0.1001(7) 0.9624(5) 0.036(3) Uani 1 1 d U . .
H2WA H 0.6468 0.1040 1.0037 0.054 Uiso 1 1 d R . .
H2WB H 0.6045 0.1556 0.9480 0.054 Uiso 1 1 d RD . .

loop_
_atom_site_aniso_label
_atom_site_aniso_U_11
_atom_site_aniso_U_22
_atom_site_aniso_U_33
_atom_site_aniso_U_23
_atom_site_aniso_U_13
_atom_site_aniso_U_12
Er1 0.0250(3) 0.0209(3) 0.0189(3) 0.0021(2) 0.0009(2) -0.0016(2)
Er2 0.0227(3) 0.0182(3) 0.0177(2) 0.00132(18) 0.0003(2) -0.0010(2)
C1 0.022(5) 0.027(5) 0.034(5) -0.001(5) 0.000(5) -0.006(4)
C2 0.021(5) 0.032(6) 0.047(6) -0.003(5) -0.005(5) 0.002(5)
C3 0.023(5) 0.026(5) 0.047(6) 0.002(5) -0.002(5) -0.003(5)
C4 0.026(5) 0.013(5) 0.037(5) 0.008(4) 0.002(5) 0.001(4)
C5 0.021(5) 0.028(5) 0.035(5) -0.003(5) 0.005(5) -0.001(4)
C6 0.028(7) 0.022(7) 0.021(6) 0.004(5) 0.001(5) 0.007(5)
C7 0.024(7) 0.022(6) 0.036(8) 0.009(5) -0.001(6) 0.006(5)
C8 0.059(10) 0.033(8) 0.032(7) 0.002(6) -0.013(7) -0.007(7)
C9 0.046(9) 0.030(8) 0.066(11) 0.015(8) -0.008(9) -0.005(7)
C10 0.045(9) 0.030(8) 0.060(10) -0.016(7) 0.031(8) -0.012(7)
C11 0.021(5) 0.027(5) 0.034(5) -0.007(4) -0.007(4) 0.004(5)
C12 0.026(6) 0.049(7) 0.055(7) -0.015(6) 0.010(5) -0.003(5)
C13 0.037(6) 0.044(6) 0.066(7) -0.016(5) 0.013(6) -0.004(6)
C14 0.023(5) 0.027(5) 0.041(6) -0.005(5) -0.003(5) -0.008(5)
C15 0.024(5) 0.021(5) 0.025(5) -0.004(4) -0.004(4) 0.000(4)
C16 0.016(6) 0.023(7) 0.050(9) 0.007(6) 0.001(6) -0.006(5)
C17 0.020(6) 0.033(7) 0.009(5) -0.004(4) -0.005(4) -0.002(5)
C18 0.047(8) 0.036(8) 0.072(10) -0.003(8) -0.024(8) 0.008(7)
C19 0.034(8) 0.007(6) 0.053(8) 0.003(5) -0.016(7) 0.001(5)
C20 0.059(10) 0.063(10) 0.018(7) -0.012(6) 0.003(7) -0.017(9)
C21 0.034(7) 0.019(6) 0.016(6) -0.001(5) 0.002(5) -0.012(5)
C22 0.066(12) 0.028(8) 0.033(9) -0.003(6) 0.004(8) -0.019(8)
C23 0.057(10) 0.046(9) 0.009(6) -0.001(6) 0.007(6) -0.028(8)
C24 0.026(7) 0.029(7) 0.014(6) -0.009(5) -0.005(5) 0.006(5)
C25 0.022(6) 0.040(8) 0.016(6) -0.009(5) -0.003(5) -0.002(6)
C26 0.036(8) 0.043(9) 0.017(7) -0.001(6) 0.000(6) -0.005(7)
C27 0.028(7) 0.017(6) 0.023(6) -0.003(5) -0.002(5) 0.000(5)
C28 0.029(7) 0.026(7) 0.042(8) -0.014(6) -0.012(6) -0.007(6)
O1 0.018(4) 0.034(5) 0.030(5) -0.009(4) 0.008(4) -0.003(4)
O2 0.019(5) 0.065(8) 0.022(5) 0.014(5) -0.001(4) -0.010(5)
O3 0.041(6) 0.020(5) 0.023(5) -0.007(3) -0.004(4) -0.004(4)
O4 0.070(8) 0.024(5) 0.014(4) -0.003(3) 0.016(5) -0.014(5)
O5 0.019(5) 0.027(5) 0.065(7) 0.010(5) 0.015(4) -0.002(4)
O6 0.037(6) 0.052(7) 0.023(5) -0.006(5) 0.000(4) 0.010(5)
O7 0.044(6) 0.024(5) 0.021(4) -0.009(4) 0.016(4) -0.007(4)
O8 0.036(5) 0.026(5) 0.020(4) 0.000(3) 0.010(4) -0.004(5)
O9 0.047(6) 0.034(6) 0.021(5) 0.000(4) 0.012(5) -0.023(5)
O10 0.056(7) 0.046(6) 0.008(4) -0.009(4) 0.001(4) -0.012(5)
O11 0.014(4) 0.021(4) 0.024(4) 0.000(3) -0.003(3) 0.000(4)
O12 0.032(4) 0.023(5) 0.020(4) 0.000(4) 0.019(4) 0.002(4)
N1 0.082(7) 0.084(7) 0.079(7) -0.002(5) -0.001(6) -0.005(6)
O13 0.116(9) 0.095(8) 0.120(8) -0.024(7) -0.006(8) -0.007(7)
C29 0.094(8) 0.091(8) 0.092(7) -0.006(6) -0.005(6) -0.001(6)
C30 0.108(9) 0.124(10) 0.113(9) 0.003(8) 0.017(7) -0.010(8)
C31 0.099(9) 0.098(9) 0.102(10) -0.009(7) -0.010(8) -0.006(7)
O1W 0.041(5) 0.022(4) 0.029(4) 0.004(3) 0.007(4) 0.010(4)
O2W 0.047(6) 0.036(5) 0.025(5) 0.006(4) -0.004(4) 0.014(5)

loop_
_atom_type_symbol
_atom_type_description
_atom_type_scat_dispersion_real
_atom_type_scat_dispersion_imag
_atom_type_scat_source
C C 0.0033 0.0016 'International Tables Vol C Tables 4.2.6.8 and 6.1.1.4'
H H 0.0000 0.0000 'International Tables Vol C Tables 4.2.6.8 and 6.1.1.4'
O O 0.0106 0.0060 'International Tables Vol C Tables 4.2.6.8 and 6.1.1.4'
Er Er -0.2586 4.9576 'International Tables Vol C Tables 4.2.6.8 and 6.1.1.4'
N N 0.0061 0.0033 'International Tables Vol C Tables 4.2.6.8 and 6.1.1.4'

loop_
_geom_angle_atom_site_label_1
_geom_angle_atom_site_label_2
_geom_angle_atom_site_label_3
_geom_angle
_geom_angle_site_symmetry_1
_geom_angle_site_symmetry_3
_geom_angle_publ_flag
O10 Er1 O11 78.0(4) 2_655 3_746 ?
O10 Er1 O1 145.7(4) 2_655 . ?
O11 Er1 O1 85.0(3) 3_746 . ?
O10 Er1 O6 84.2(4) 2_655 . ?
O11 Er1 O6 161.6(3) 3_746 . ?
O1 Er1 O6 112.7(3) . . ?
O10 Er1 O7 141.3(4) 2_655 3_656 ?
O11 Er1 O7 109.9(3) 3_746 3_656 ?
O1 Er1 O7 72.7(3) . 3_656 ?
O6 Er1 O7 81.3(4) . 3_656 ?
O10 Er1 O1W 76.8(4) 2_655 . ?
O11 Er1 O1W 96.8(3) 3_746 . ?
O1 Er1 O1W 76.0(3) . . ?
O6 Er1 O1W 83.4(4) . . ?
O7 Er1 O1W 136.1(3) 3_656 . ?
O10 Er1 O2W 75.8(4) 2_655 . ?
O11 Er1 O2W 84.5(3) 3_746 . ?
O1 Er1 O2W 132.2(4) . . ?
O6 Er1 O2W 86.7(4) . . ?
O7 Er1 O2W 67.6(3) 3_656 . ?
O1W Er1 O2W 151.7(3) . . ?
O12 Er2 O5 79.5(4) 4_456 . ?
O12 Er2 O9 78.5(3) 4_456 . ?
O5 Er2 O9 148.1(4) . . ?
O12 Er2 O8 98.8(3) 4_456 3_656 ?
O5 Er2 O8 78.4(4) . 3_656 ?
O9 Er2 O8 82.4(3) . 3_656 ?
O12 Er2 O2 150.3(3) 4_456 . ?
O5 Er2 O2 130.1(4) . . ?
O9 Er2 O2 74.9(4) . . ?
O8 Er2 O2 90.5(4) 3_656 . ?
O12 Er2 O4 105.1(3) 4_456 3_746 ?
O5 Er2 O4 73.3(4) . 3_746 ?
O9 Er2 O4 135.1(4) . 3_746 ?
O8 Er2 O4 138.4(3) 3_656 3_746 ?
O2 Er2 O4 85.3(4) . 3_746 ?
O12 Er2 O3 83.0(3) 4_456 3_746 ?
O5 Er2 O3 115.3(3) . 3_746 ?
O9 Er2 O3 84.6(3) . 3_746 ?
O8 Er2 O3 166.2(3) 3_656 3_746 ?
O2 Er2 O3 81.7(4) . 3_746 ?
O4 Er2 O3 52.6(3) 3_746 3_746 ?
O12 Er2 O1 158.1(3) 4_456 . ?
O5 Er2 O1 79.6(3) . . ?
O9 Er2 O1 117.4(3) . . ?
O8 Er2 O1 70.4(3) 3_656 . ?
O2 Er2 O1 51.2(3) . . ?
O4 Er2 O1 75.0(3) 3_746 . ?
O3 Er2 O1 112.1(3) 3_746 . ?
O12 Er2 C7 94.0(4) 4_456 3_746 ?
O5 Er2 C7 94.4(4) . 3_746 ?
O9 Er2 C7 110.0(4) . 3_746 ?
O8 Er2 C7 163.8(4) 3_656 3_746 ?
O2 Er2 C7 83.1(4) . 3_746 ?
O4 Er2 C7 26.5(4) 3_746 3_746 ?
O3 Er2 C7 26.1(3) 3_746 3_746 ?
O1 Er2 C7 94.1(4) . 3_746 ?
O12 Er2 C6 171.7(3) 4_456 . ?
O5 Er2 C6 106.8(4) . . ?
O9 Er2 C6 93.6(4) . . ?
O8 Er2 C6 77.7(4) 3_656 . ?
O2 Er2 C6 24.2(3) . . ?
O4 Er2 C6 82.1(4) 3_746 . ?
O3 Er2 C6 98.6(3) 3_746 . ?
O1 Er2 C6 27.2(3) . . ?
C7 Er2 C6 90.8(4) 3_746 . ?
C6 C1 C2 109.6(11) . . ?
C6 C1 C5 112.2(11) . . ?
C2 C1 C5 107.5(10) . . ?
C6 C1 H1A 109.2 . . ?
C2 C1 H1A 109.2 . . ?
C5 C1 H1A 109.2 . . ?
C1 C2 C3 106.5(11) . . ?
C1 C2 H2A 110.4 . . ?
C3 C2 H2A 110.4 . . ?
C1 C2 H2B 110.4 . . ?
C3 C2 H2B 110.4 . . ?
H2A C2 H2B 108.6 . . ?
C4 C3 C2 104.8(11) . . ?
C4 C3 H3A 110.8 . . ?
C2 C3 H3A 110.8 . . ?
C4 C3 H3B 110.8 . . ?
C2 C3 H3B 110.8 . . ?
H3A C3 H3B 108.9 . . ?
C7 C4 C8 109.5(12) . . ?
C7 C4 C3 113.1(11) . . ?
C8 C4 C3 110.5(11) . . ?
C7 C4 C5 110.7(11) . . ?
C8 C4 C5 110.4(12) . . ?
C3 C4 C5 102.4(11) . . ?
C10 C5 C9 111.3(14) . . ?
C10 C5 C1 111.1(12) . . ?
C9 C5 C1 114.4(13) . . ?
C10 C5 C4 113.2(13) . . ?
C9 C5 C4 106.4(12) . . ?
C1 C5 C4 100.0(10) . . ?
O2 C6 O1 116.7(12) . . ?
O2 C6 C1 125.1(12) . . ?
O1 C6 C1 118.2(11) . . ?
O2 C6 Er2 52.6(7) . . ?
O1 C6 Er2 65.1(7) . . ?
C1 C6 Er2 169.3(9) . . ?
O3 C7 O4 119.1(12) . . ?
O3 C7 C4 121.2(12) . . ?
O4 C7 C4 119.4(12) . . ?
O3 C7 Er2 62.4(7) . 3_756 ?
O4 C7 Er2 56.7(6) . 3_756 ?
C4 C7 Er2 172.2(10) . 3_756 ?
C4 C8 H8A 109.5 . . ?
C4 C8 H8B 109.5 . . ?
H8A C8 H8B 109.5 . . ?
C4 C8 H8C 109.5 . . ?
H8A C8 H8C 109.5 . . ?
H8B C8 H8C 109.5 . . ?
C5 C9 H9A 109.5 . . ?
C5 C9 H9B 109.5 . . ?
H9A C9 H9B 109.5 . . ?
C5 C9 H9C 109.5 . . ?
H9A C9 H9C 109.5 . . ?
H9B C9 H9C 109.5 . . ?
C5 C10 H10A 109.5 . . ?
C5 C10 H10B 109.5 . . ?
H10A C10 H10B 109.5 . . ?
C5 C10 H10C 109.5 . . ?
H10A C10 H10C 109.5 . . ?
H10B C10 H10C 109.5 . . ?
C18 C11 C16 107.5(12) . . ?
C18 C11 C15 112.9(12) . . ?
C16 C11 C15 111.4(11) . . ?
C18 C11 C12 111.7(13) . . ?
C16 C11 C12 111.1(11) . . ?
C15 C11 C12 102.2(12) . . ?
C13 C12 C11 106.7(13) . . ?
C13 C12 H12A 110.4 . . ?
C11 C12 H12A 110.4 . . ?
C13 C12 H12B 110.4 . . ?
C11 C12 H12B 110.4 . . ?
H12A C12 H12B 108.6 . . ?
C12 C13 C14 109.9(13) . . ?
C12 C13 H13A 109.7 . . ?
C14 C13 H13A 109.7 . . ?
C12 C13 H13B 109.7 . . ?
C14 C13 H13B 109.7 . . ?
H13A C13 H13B 108.2 . . ?
C13 C14 C17 115.0(12) . . ?
C13 C14 C15 106.0(12) . . ?
C17 C14 C15 114.2(11) . . ?
C13 C14 H14A 107.1 . . ?
C17 C14 H14A 107.1 . . ?
C15 C14 H14A 107.1 . . ?
C19 C15 C14 111.2(12) . . ?
C19 C15 C20 105.3(13) . . ?
C14 C15 C20 111.1(12) . . ?
C19 C15 C11 112.8(11) . . ?
C14 C15 C11 102.9(10) . . ?
C20 C15 C11 113.7(13) . . ?
O5 C16 O6 122.9(13) . . ?
O5 C16 C11 119.5(13) . . ?
O6 C16 C11 117.6(12) . . ?
O7 C17 O8 125.5(12) . . ?
O7 C17 C14 115.7(11) . . ?
O8 C17 C14 118.8(11) . . ?
C11 C18 H18A 109.5 . . ?
C11 C18 H18B 109.5 . . ?
H18A C18 H18B 109.5 . . ?
C11 C18 H18C 109.5 . . ?
H18A C18 H18C 109.5 . . ?
H18B C18 H18C 109.5 . . ?
C15 C19 H19A 109.5 . . ?
C15 C19 H19B 109.5 . . ?
H19A C19 H19B 109.5 . . ?
C15 C19 H19C 109.5 . . ?
H19A C19 H19C 109.5 . . ?
H19B C19 H19C 109.5 . . ?
C15 C20 H20A 109.5 . . ?
C15 C20 H20B 109.5 . . ?
H20A C20 H20B 109.5 . . ?
C15 C20 H20C 109.5 . . ?
H20A C20 H20C 109.5 . . ?
H20B C20 H20C 109.5 . . ?
C22 C21 C26 118.2(13) . . ?
C22 C21 C27 121.7(13) . . ?
C26 C21 C27 120.0(12) . . ?
C21 C22 C23 123.5(15) . . ?
C21 C22 H22A 118.2 . . ?
C23 C22 H22A 118.2 . . ?
C22 C23 C24 119.8(13) . . ?
C22 C23 H23A 120.1 . . ?
C24 C23 H23A 120.1 . . ?
C25 C24 C23 116.8(13) . . ?
C25 C24 C28 123.6(12) . . ?
C23 C24 C28 119.5(12) . . ?
C24 C25 C26 122.3(12) . . ?
C24 C25 H25A 118.9 . . ?
C26 C25 H25A 118.9 . . ?
C21 C26 C25 119.2(12) . . ?
C21 C26 H26A 120.4 . . ?
C25 C26 H26A 120.4 . . ?
O10 C27 O9 124.5(12) . . ?
O10 C27 C21 118.6(12) . . ?
O9 C27 C21 116.8(11) . . ?
O12 C28 O11 125.8(14) . . ?
O12 C28 C24 119.3(11) . . ?
O11 C28 C24 114.9(13) . . ?
C6 O1 Er1 157.8(8) . . ?
C6 O1 Er2 87.7(7) . . ?
Er1 O1 Er2 114.3(4) . . ?
C6 O2 Er2 103.2(8) . . ?
C7 O3 Er2 91.5(8) . 3_756 ?
C7 O4 Er2 96.8(8) . 3_756 ?
C16 O5 Er2 168.9(10) . . ?
C16 O6 Er1 117.9(9) . . ?
C17 O7 Er1 142.4(8) . 3_646 ?
C17 O8 Er2 140.2(8) . 3_646 ?
C27 O9 Er2 149.9(9) . . ?
C27 O10 Er1 173.3(10) . 2_654 ?
C28 O11 Er1 130.8(9) . 3_756 ?
C28 O12 Er2 150.6(9) . 4_556 ?
C29 N1 C30 118.3(14) . . ?
C29 N1 C31 122.1(18) . . ?
C30 N1 C31 119.6(16) . . ?
O13 C29 N1 123.7(8) . . ?
O13 C29 H29 118.2 . . ?
N1 C29 H29 118.2 . . ?
N1 C30 H30A 109.5 . . ?
N1 C30 H30B 109.5 . . ?
H30A C30 H30B 109.5 . . ?
N1 C30 H30C 109.5 . . ?
H30A C30 H30C 109.5 . . ?
H30B C30 H30C 109.5 . . ?
N1 C31 H31A 109.5 . . ?
N1 C31 H31B 109.5 . . ?
H31A C31 H31B 109.5 . . ?
N1 C31 H31C 109.5 . . ?
H31A C31 H31C 109.5 . . ?
H31B C31 H31C 109.5 . . ?
Er1 O1W H1WA 121.2 . . ?
Er1 O1W H1WB 119.9 . . ?
H1WA O1W H1WB 111.3 . . ?
Er1 O2W H2WA 113.9 . . ?
Er1 O2W H2WB 118.5 . . ?
H2WA O2W H2WB 109.3 . . ?

loop_
_geom_bond_atom_site_label_1
_geom_bond_atom_site_label_2
_geom_bond_distance
_geom_bond_site_symmetry_2
_geom_bond_publ_flag
Er1 O10 2.260(9) 2_655 ?
Er1 O11 2.261(8) 3_746 ?
Er1 O1 2.270(9) . ?
Er1 O6 2.282(10) . ?
Er1 O7 2.291(9) 3_656 ?
Er1 O1W 2.301(9) . ?
Er1 O2W 2.332(9) . ?
Er2 O12 2.258(7) 4_456 ?
Er2 O5 2.267(9) . ?
Er2 O9 2.273(9) . ?
Er2 O8 2.284(9) 3_656 ?
Er2 O2 2.366(9) . ?
Er2 O4 2.388(9) 3_746 ?
Er2 O3 2.515(9) 3_746 ?
Er2 O1 2.633(9) . ?
Er2 C7 2.837(13) 3_746 ?
Er2 C6 2.901(13) . ?
C1 C6 1.535(18) . ?
C1 C2 1.538(19) . ?
C1 C5 1.574(18) . ?
C1 H1A 0.9800 . ?
C2 C3 1.572(19) . ?
C2 H2A 0.9700 . ?
C2 H2B 0.9700 . ?
C3 C4 1.563(19) . ?
C3 H3A 0.9700 . ?
C3 H3B 0.9700 . ?
C4 C7 1.519(17) . ?
C4 C8 1.552(19) . ?
C4 C5 1.616(19) . ?
C5 C10 1.48(2) . ?
C5 C9 1.48(2) . ?
C6 O2 1.223(15) . ?
C6 O1 1.329(16) . ?
C7 O3 1.249(16) . ?
C7 O4 1.273(16) . ?
C7 Er2 2.837(13) 3_756 ?
C8 H8A 0.9600 . ?
C8 H8B 0.9600 . ?
C8 H8C 0.9600 . ?
C9 H9A 0.9600 . ?
C9 H9B 0.9600 . ?
C9 H9C 0.9600 . ?
C10 H10A 0.9600 . ?
C10 H10B 0.9600 . ?
C10 H10C 0.9600 . ?
C11 C18 1.49(2) . ?
C11 C16 1.519(18) . ?
C11 C15 1.557(18) . ?
C11 C12 1.57(2) . ?
C12 C13 1.43(2) . ?
C12 H12A 0.9700 . ?
C12 H12B 0.9700 . ?
C13 C14 1.51(2) . ?
C13 H13A 0.9700 . ?
C13 H13B 0.9700 . ?
C14 C17 1.540(18) . ?
C14 C15 1.541(18) . ?
C14 H14A 0.9800 . ?
C15 C19 1.526(18) . ?
C15 C20 1.553(19) . ?
C16 O5 1.251(16) . ?
C16 O6 1.270(17) . ?
C17 O7 1.248(14) . ?
C17 O8 1.261(14) . ?
C18 H18A 0.9600 . ?
C18 H18B 0.9600 . ?
C18 H18C 0.9600 . ?
C19 H19A 0.9600 . ?
C19 H19B 0.9600 . ?
C19 H19C 0.9600 . ?
C20 H20A 0.9600 . ?
C20 H20B 0.9600 . ?
C20 H20C 0.9600 . ?
C21 C22 1.33(2) . ?
C21 C26 1.398(18) . ?
C21 C27 1.489(17) . ?
C22 C23 1.35(2) . ?
C22 H22A 0.9300 . ?
C23 C24 1.429(18) . ?
C23 H23A 0.9300 . ?
C24 C25 1.343(19) . ?
C24 C28 1.52(2) . ?
C25 C26 1.40(2) . ?
C25 H25A 0.9300 . ?
C26 H26A 0.9300 . ?
C27 O10 1.241(15) . ?
C27 O9 1.268(15) . ?
C28 O12 1.229(17) . ?
C28 O11 1.248(14) . ?
O3 Er2 2.515(9) 3_756 ?
O4 Er2 2.388(9) 3_756 ?
O7 Er1 2.291(8) 3_646 ?
O8 Er2 2.284(9) 3_646 ?
O10 Er1 2.260(9) 2_654 ?
O11 Er1 2.261(8) 3_756 ?
O12 Er2 2.258(7) 4_556 ?
N1 C29 1.314(5) . ?
N1 C30 1.41(2) . ?
N1 C31 1.466(5) . ?
O13 C29 1.236(5) . ?
C29 H29 0.9300 . ?
C30 H30A 0.9600 . ?
C30 H30B 0.9600 . ?
C30 H30C 0.9600 . ?
C31 H31A 0.9600 . ?
C31 H31B 0.9600 . ?
C31 H31C 0.9600 . ?
O1W H1WA 0.8416 . ?
O1W H1WB 0.8437 . ?
O2W H2WA 0.8497 . ?
O2W H2WB 0.8512 . ?

loop_
_geom_hbond_atom_site_label_D
_geom_hbond_atom_site_label_H
_geom_hbond_atom_site_label_A
_geom_hbond_distance_DH
_geom_hbond_distance_HA
_geom_hbond_distance_DA
_geom_hbond_angle_DHA
_geom_hbond_site_symmetry_A
O1W H1WA O13 0.84 1.85 2.600(16) 147.4 3_746
O1W H1WB O4 0.84 2.02 2.681(12) 134.8 3_746
O2W H2WA O3 0.85 1.86 2.640(13) 152.0 4_457
